data_7011483
loop_
_publ_author_name
'Ahrens, Birte'
'Cotton, Simon A.'
'Feeder, Neil'
'Noy, Oliver E.'
'Raithby, Paul R.'
'Teat, Simon J.'

_publ_section_title
;
 Structural variety in nitrate complexes of the heavy lanthanides with
 2,2':6',2&#x2033;-terpyridine, and stereoselective replacement of
 nitrate
;
_journal_issue 9
_journal_name_full 'Journal of the Chemical Society, Dalton Transactions'
_journal_page_first 2027
_journal_paper_doi 10.1039/b200480c
_journal_year 2002
_chemical_formula_sum 'C17 H17 Lu N6 O10'
_chemical_formula_weight 640.34
_chemical_name_systematic
;
Complex 4
;
_space_group_IT_number 14
_symmetry_cell_setting monoclinic
_symmetry_space_group_name_Hall '-P 2yn'
_symmetry_space_group_name_H-M 'P 1 21/n 1'
_atom_sites_solution_hydrogens geom
_atom_sites_solution_primary direct
_atom_sites_solution_secondary difmap
_audit_creation_method SHELXL-97
_cell_angle_alpha 90.00
_cell_angle_beta 91.649(2)
_cell_angle_gamma 90.00
_cell_formula_units_Z 4
_cell_length_a 8.7235(2)
_cell_length_b 21.9191(3)
_cell_length_c 11.3386(4)
_cell_measurement_reflns_used 14776
_cell_measurement_temperature 150(2)
_cell_measurement_theta_max 29.27
_cell_measurement_theta_min 1.80
_cell_volume 2167.17(10)
_computing_cell_refinement 'LSCELL (Clegg, 1997)'
_computing_data_collection 'Bruker SMART version 5.054 (Bruker, 1998)'
_computing_data_reduction 'Bruker SAINT version 5.00 (Bruker, 1997)'
_computing_molecular_graphics 'SHELXTL PLUS (Sheldrick, 1991)'
_computing_publication_material 'SHELXL-97 (Sheldrick, 1997)'
_computing_structure_refinement 'SHELXL-97 (Sheldrick, 1997)'
_computing_structure_solution 'SHELXS-86 (Sheldrick, 1986)'
_diffrn_ambient_temperature 150(2)
_diffrn_measured_fraction_theta_full 0.897
_diffrn_measured_fraction_theta_max 0.897
_diffrn_measurement_device_type 'Bruker AXS SMART'
_diffrn_measurement_method 'omega rotation with narrow frames'
_diffrn_radiation_monochromator 'Silicon 111'
_diffrn_radiation_source 'Daresbury SRS Station 9.8'
_diffrn_radiation_type Synchrotron
_diffrn_radiation_wavelength 0.68870
_diffrn_reflns_av_R_equivalents 0.0334
_diffrn_reflns_av_sigmaI/netI 0.0383
_diffrn_reflns_limit_h_max 11
_diffrn_reflns_limit_h_min -11
_diffrn_reflns_limit_k_max 23
_diffrn_reflns_limit_k_min -30
_diffrn_reflns_limit_l_max 15
_diffrn_reflns_limit_l_min -13
_diffrn_reflns_number 14776
_diffrn_reflns_theta_full 29.27
_diffrn_reflns_theta_max 29.27
_diffrn_reflns_theta_min 1.80
_diffrn_standards_number 0
_exptl_absorpt_coefficient_mu 4.623
_exptl_absorpt_correction_T_max 0.9132
_exptl_absorpt_correction_T_min 0.6549
_exptl_absorpt_correction_type multi-scan
_exptl_crystal_colour Transparent
_exptl_crystal_density_diffrn 1.963
_exptl_crystal_density_method 'not measured'
_exptl_crystal_description Plate
_exptl_crystal_F_000 1248
_exptl_crystal_size_max 0.10
_exptl_crystal_size_mid 0.10
_exptl_crystal_size_min 0.02
_refine_diff_density_max 2.232
_refine_diff_density_min -2.177
_refine_diff_density_rms 0.146
_refine_ls_extinction_method none
_refine_ls_goodness_of_fit_ref 1.066
_refine_ls_hydrogen_treatment mixed
_refine_ls_matrix_type full
_refine_ls_number_parameters 311
_refine_ls_number_reflns 5825
_refine_ls_number_restraints 1
_refine_ls_restrained_S_all 1.066
_refine_ls_R_factor_all 0.0423
_refine_ls_R_factor_gt 0.0338
_refine_ls_shift/su_max 0.003
_refine_ls_shift/su_mean 0.000
_refine_ls_structure_factor_coef Fsqd
_refine_ls_weighting_details 'calc w=1/[\s^2^(Fo^2^)+(0.0497P)^2^+3.5709P] where P=(Fo^2^+2Fc^2^)/3'
_refine_ls_weighting_scheme calc
_refine_ls_wR_factor_gt 0.0897
_refine_ls_wR_factor_ref 0.0925
_reflns_number_gt 5138
_reflns_number_total 5825
_reflns_threshold_expression >2sigma(I)
_cod_data_source_file b200480c.txt
_cod_data_source_block cam35
_cod_depositor_comments
;
The following automatic conversions were performed:
'_symmetry_cell_setting' value 'Monoclinic' changed to 'monoclinic'
according to '/home/saulius/struct/CIF-dictionaries/cif_core.dic'
dictionary named 'cif_core.dic' version 2.4.1 from 2010-06-29.

Automatic conversion script
Id: cif_fix_enum 1527 2010-12-29 10:47:43Z saulius 

The following automatic conversions were performed:

'_exptl_absorpt_correction_type' tag value 'Multi-scans' was replaced
with 'multi-scan' value.

Automatic conversion script
Id: cif_fix_values 1646 2011-03-28 12:23:43Z adriana 
;
_cod_original_sg_symbol_H-M P21/n
_cod_database_code 7011483

loop_
_symmetry_equiv_pos_as_xyz
'x, y, z'
'-x+1/2, y+1/2, -z+1/2'
'-x, -y, -z'
'x-1/2, -y-1/2, z-1/2'

loop_
_atom_site_label
_atom_site_type_symbol
_atom_site_fract_x
_atom_site_fract_y
_atom_site_fract_z
_atom_site_U_iso_or_equiv
_atom_site_adp_type
_atom_site_occupancy
_atom_site_symmetry_multiplicity
_atom_site_calc_flag
_atom_site_refinement_flags
_atom_site_disorder_assembly
_atom_site_disorder_group
Lu1 Lu 0.075889(15) 0.123544(6) -0.175363(12) 0.02255(7) Uani 1 1 d . . .
N1 N 0.2947(3) 0.18757(15) -0.2344(3) 0.0276(6) Uani 1 1 d . . .
C1 C 0.4214(5) 0.1625(2) -0.2801(4) 0.0349(8) Uani 1 1 d . . .
H1A H 0.4268 0.1193 -0.2872 0.042 Uiso 1 1 calc R . .
C2 C 0.5440(5) 0.1972(2) -0.3171(4) 0.0377(9) Uani 1 1 d . . .
H2A H 0.6307 0.1782 -0.3501 0.045 Uiso 1 1 calc R . .
C3 C 0.5379(4) 0.2598(2) -0.3051(4) 0.0362(9) Uani 1 1 d . . .
H3A H 0.6209 0.2845 -0.3291 0.043 Uiso 1 1 calc R . .
C4 C 0.4093(5) 0.28617(19) -0.2579(3) 0.0323(8) Uani 1 1 d . . .
H4A H 0.4036 0.3292 -0.2484 0.039 Uiso 1 1 calc R . .
C5 C 0.2878(4) 0.24905(17) -0.2241(3) 0.0262(7) Uani 1 1 d . . .
C6 C 0.1423(4) 0.27426(16) -0.1785(3) 0.0265(7) Uani 1 1 d . . .
N2 N 0.0367(3) 0.23334(13) -0.1456(3) 0.0238(6) Uani 1 1 d . . .
C7 C 0.1143(6) 0.33702(19) -0.1747(4) 0.0385(9) Uani 1 1 d . . .
H7A H 0.1909 0.3654 -0.1960 0.046 Uiso 1 1 calc R . .
C8 C -0.0277(6) 0.3568(2) -0.1393(5) 0.0472(11) Uani 1 1 d . . .
H8A H -0.0505 0.3992 -0.1385 0.057 Uiso 1 1 calc R . .
C9 C -0.1359(5) 0.3153(2) -0.1053(4) 0.0394(9) Uani 1 1 d . . .
H9A H -0.2336 0.3285 -0.0807 0.047 Uiso 1 1 calc R . .
C10 C -0.0998(4) 0.25368(17) -0.1075(3) 0.0269(7) Uani 1 1 d . . .
C11 C -0.2075(4) 0.20647(19) -0.0660(3) 0.0287(7) Uani 1 1 d . . .
N3 N -0.1602(4) 0.14786(16) -0.0743(3) 0.0294(6) Uani 1 1 d . . .
C12 C -0.3479(4) 0.2218(2) -0.0170(4) 0.0376(9) Uani 1 1 d . . .
H12A H -0.3785 0.2632 -0.0110 0.045 Uiso 1 1 calc R . .
C13 C -0.4418(5) 0.1752(3) 0.0228(4) 0.0468(12) Uani 1 1 d . . .
H13A H -0.5386 0.1845 0.0545 0.056 Uiso 1 1 calc R . .
C14 C -0.3931(6) 0.1161(3) 0.0156(5) 0.0487(12) Uani 1 1 d . . .
H14A H -0.4550 0.0839 0.0437 0.058 Uiso 1 1 calc R . .
C15 C -0.2528(5) 0.1035(2) -0.0330(4) 0.0410(9) Uani 1 1 d . . .
H15A H -0.2201 0.0623 -0.0376 0.049 Uiso 1 1 calc R . .
O1 O 0.2004(3) 0.14693(13) 0.0052(3) 0.0304(6) Uani 1 1 d . . .
N4 N 0.1563(4) 0.10054(16) 0.0645(3) 0.0352(7) Uani 1 1 d . . .
O2 O 0.0741(4) 0.06230(14) 0.0087(3) 0.0415(7) Uani 1 1 d . . .
O3 O 0.1899(5) 0.09485(18) 0.1694(3) 0.0611(11) Uani 1 1 d . . .
O4 O 0.1140(4) 0.11013(19) -0.3865(3) 0.0500(9) Uani 1 1 d . . .
N5 N -0.0064(5) 0.13857(19) -0.4168(3) 0.0413(9) Uani 1 1 d . . .
O5 O -0.0830(3) 0.16172(15) -0.3330(3) 0.0375(7) Uani 1 1 d . . .
O6 O -0.0478(6) 0.1446(2) -0.5199(3) 0.0666(13) Uani 1 1 d . . .
O7 O 0.2649(4) 0.05218(14) -0.1865(3) 0.0471(8) Uani 1 1 d . . .
N6 N 0.2820(4) -0.00142(17) -0.2265(4) 0.0429(9) Uani 1 1 d . . .
O8 O 0.1722(4) -0.03715(15) -0.2341(4) 0.0552(10) Uani 1 1 d . . .
O9 O 0.4110(5) -0.0159(2) -0.2537(7) 0.105(2) Uani 1 1 d . . .
O10 O -0.0746(3) 0.04109(13) -0.2260(3) 0.0343(6) Uani 1 1 d D . .
H10A H -0.024(6) 0.0116(16) -0.216(5) 0.051 Uiso 1 1 d D . .
C16 C -0.2262(7) 0.0314(3) -0.2913(5) 0.0559(13) Uani 1 1 d . . .
H16A H -0.2781 0.0714 -0.3009 0.067 Uiso 1 1 calc R . .
H16B H -0.2920 0.0053 -0.2426 0.067 Uiso 1 1 calc R . .
C17 C -0.2122(10) 0.0020(4) -0.4131(7) 0.090(3) Uani 1 1 d . . .
H17A H -0.3094 0.0066 -0.4578 0.136 Uiso 1 1 calc R . .
H17B H -0.1883 -0.0414 -0.4037 0.136 Uiso 1 1 calc R . .
H17C H -0.1300 0.0221 -0.4556 0.136 Uiso 1 1 calc R . .

loop_
_atom_site_aniso_label
_atom_site_aniso_U_11
_atom_site_aniso_U_22
_atom_site_aniso_U_33
_atom_site_aniso_U_23
_atom_site_aniso_U_13
_atom_site_aniso_U_12
Lu1 0.01762(9) 0.02159(9) 0.02837(10) -0.00052(5) -0.00031(6) 0.00011(5)
N1 0.0222(14) 0.0303(15) 0.0306(15) 0.0015(12) 0.0032(12) 0.0002(11)
C1 0.0288(19) 0.042(2) 0.034(2) -0.0022(16) 0.0068(15) 0.0030(16)
C2 0.0208(17) 0.058(3) 0.034(2) 0.0040(18) 0.0026(15) 0.0006(17)
C3 0.0228(17) 0.055(3) 0.0309(19) 0.0113(17) -0.0036(14) -0.0083(16)
C4 0.0309(19) 0.036(2) 0.0294(18) 0.0058(15) -0.0042(15) -0.0107(15)
C5 0.0267(17) 0.0279(17) 0.0239(16) 0.0020(13) -0.0018(13) -0.0033(13)
C6 0.0283(17) 0.0237(16) 0.0272(16) 0.0012(12) -0.0032(13) 0.0004(13)
N2 0.0225(13) 0.0236(14) 0.0250(13) 0.0002(11) -0.0016(11) 0.0038(11)
C7 0.043(2) 0.0232(18) 0.049(2) 0.0029(16) 0.0022(18) -0.0013(16)
C8 0.052(3) 0.028(2) 0.062(3) 0.0032(19) 0.005(2) 0.0141(19)
C9 0.036(2) 0.038(2) 0.043(2) -0.0011(17) 0.0019(18) 0.0130(17)
C10 0.0225(16) 0.0311(18) 0.0267(16) -0.0010(13) -0.0026(13) 0.0046(13)
C11 0.0184(15) 0.041(2) 0.0264(16) -0.0037(14) -0.0022(13) 0.0021(14)
N3 0.0216(14) 0.0362(17) 0.0306(15) 0.0021(13) 0.0033(12) -0.0029(12)
C12 0.0230(18) 0.056(3) 0.033(2) -0.0064(18) -0.0015(15) 0.0101(17)
C13 0.0210(18) 0.079(4) 0.041(2) -0.012(2) 0.0053(16) -0.002(2)
C14 0.032(2) 0.067(3) 0.047(3) -0.003(2) 0.010(2) -0.017(2)
C15 0.035(2) 0.047(2) 0.042(2) 0.0015(19) 0.0101(18) -0.0105(19)
O1 0.0286(13) 0.0280(13) 0.0342(14) 0.0025(11) -0.0049(11) -0.0040(10)
N4 0.0375(18) 0.0299(17) 0.0377(18) 0.0075(14) -0.0067(15) -0.0013(14)
O2 0.0458(17) 0.0312(15) 0.0468(17) 0.0077(12) -0.0129(14) -0.0097(13)
O3 0.086(3) 0.052(2) 0.0434(19) 0.0169(16) -0.027(2) -0.013(2)
O4 0.0292(16) 0.085(3) 0.0359(17) -0.0160(17) 0.0048(13) -0.0112(16)
N5 0.048(2) 0.045(2) 0.0304(17) 0.0034(15) -0.0042(16) -0.0257(18)
O5 0.0384(17) 0.0356(16) 0.0376(16) 0.0012(11) -0.0121(13) 0.0000(11)
O6 0.089(3) 0.079(3) 0.0304(17) 0.0093(18) -0.0183(19) -0.036(3)
O7 0.0335(16) 0.0299(15) 0.078(2) -0.0106(15) -0.0031(16) 0.0081(12)
N6 0.0322(18) 0.0303(18) 0.067(3) 0.0013(17) 0.0105(18) 0.0073(14)
O8 0.0394(18) 0.0307(16) 0.096(3) 0.0011(17) 0.0125(19) -0.0021(13)
O9 0.042(2) 0.065(3) 0.211(7) -0.052(4) 0.050(3) -0.004(2)
O10 0.0298(14) 0.0256(13) 0.0470(17) 0.0004(12) -0.0082(12) -0.0003(10)
C16 0.057(3) 0.047(3) 0.063(3) 0.007(2) -0.012(3) -0.013(2)
C17 0.104(6) 0.097(6) 0.069(4) 0.003(4) -0.010(4) -0.054(5)

loop_
_atom_type_symbol
_atom_type_description
_atom_type_scat_dispersion_real
_atom_type_scat_dispersion_imag
_atom_type_scat_source
C C 0.0033 0.0016 'International Tables Vol C Tables 4.2.6.8 and 6.1.1.4'
H H 0.0000 0.0000 'International Tables Vol C Tables 4.2.6.8 and 6.1.1.4'
N N 0.0061 0.0033 'International Tables Vol C Tables 4.2.6.8 and 6.1.1.4'
O O 0.0106 0.0060 'International Tables Vol C Tables 4.2.6.8 and 6.1.1.4'
Lu Lu -0.4720 5.8584 'International Tables Vol C Tables 4.2.6.8 and 6.1.1.4'

loop_
_geom_angle_atom_site_label_1
_geom_angle_atom_site_label_2
_geom_angle_atom_site_label_3
_geom_angle
_geom_angle_site_symmetry_1
_geom_angle_site_symmetry_3
_geom_angle_publ_flag
O7 Lu1 O10 81.69(11) . . ?
O7 Lu1 O1 83.15(12) . . ?
O10 Lu1 O1 129.55(10) . . ?
O7 Lu1 O5 127.31(12) . . ?
O10 Lu1 O5 76.87(10) . . ?
O1 Lu1 O5 145.35(11) . . ?
O7 Lu1 O4 75.18(14) . . ?
O10 Lu1 O4 75.73(12) . . ?
O1 Lu1 O4 143.93(11) . . ?
O5 Lu1 O4 53.13(12) . . ?
O7 Lu1 N3 142.78(13) . . ?
O10 Lu1 N3 78.77(11) . . ?
O1 Lu1 N3 85.33(10) . . ?
O5 Lu1 N3 78.17(11) . . ?
O4 Lu1 N3 128.72(11) . . ?
O7 Lu1 N2 141.63(11) . . ?
O10 Lu1 N2 136.45(10) . . ?
O1 Lu1 N2 74.27(10) . . ?
O5 Lu1 N2 71.24(10) . . ?
O4 Lu1 N2 106.01(12) . . ?
N3 Lu1 N2 66.40(11) . . ?
O7 Lu1 N1 79.01(12) . . ?
O10 Lu1 N1 144.85(11) . . ?
O1 Lu1 N1 76.77(10) . . ?
O5 Lu1 N1 91.97(10) . . ?
O4 Lu1 N1 71.08(11) . . ?
N3 Lu1 N1 132.03(11) . . ?
N2 Lu1 N1 65.99(10) . . ?
O7 Lu1 O2 72.37(13) . . ?
O10 Lu1 O2 76.54(10) . . ?
O1 Lu1 O2 53.01(9) . . ?
O5 Lu1 O2 143.46(10) . . ?
O4 Lu1 O2 139.71(12) . . ?
N3 Lu1 O2 72.43(11) . . ?
N2 Lu1 O2 114.24(11) . . ?
N1 Lu1 O2 123.87(10) . . ?
O7 Lu1 N5 100.97(14) . . ?
O10 Lu1 N5 73.90(11) . . ?
O1 Lu1 N5 156.48(10) . . ?
O5 Lu1 N5 26.77(12) . . ?
O4 Lu1 N5 26.38(13) . . ?
N3 Lu1 N5 103.56(12) . . ?
N2 Lu1 N5 89.21(11) . . ?
N1 Lu1 N5 81.28(10) . . ?
O2 Lu1 N5 150.35(10) . . ?
O7 Lu1 N4 76.79(13) . . ?
O10 Lu1 N4 102.92(11) . . ?
O1 Lu1 N4 26.63(10) . . ?
O5 Lu1 N4 154.84(11) . . ?
O4 Lu1 N4 151.83(12) . . ?
N3 Lu1 N4 77.15(11) . . ?
N2 Lu1 N4 94.26(10) . . ?
N1 Lu1 N4 100.89(10) . . ?
O2 Lu1 N4 26.39(10) . . ?
N5 Lu1 N4 176.43(10) . . ?
C1 N1 C5 118.5(3) . . ?
C1 N1 Lu1 121.2(3) . . ?
C5 N1 Lu1 120.3(2) . . ?
N1 C1 C2 122.6(4) . . ?
C3 C2 C1 119.0(4) . . ?
C2 C3 C4 119.1(4) . . ?
C3 C4 C5 119.5(4) . . ?
N1 C5 C4 121.3(4) . . ?
N1 C5 C6 116.0(3) . . ?
C4 C5 C6 122.6(4) . . ?
N2 C6 C7 121.7(4) . . ?
N2 C6 C5 116.4(3) . . ?
C7 C6 C5 121.8(4) . . ?
C6 N2 C10 119.0(3) . . ?
C6 N2 Lu1 121.1(2) . . ?
C10 N2 Lu1 119.6(2) . . ?
C8 C7 C6 118.4(4) . . ?
C9 C8 C7 120.1(4) . . ?
C8 C9 C10 118.8(4) . . ?
N2 C10 C9 121.9(4) . . ?
N2 C10 C11 116.3(3) . . ?
C9 C10 C11 121.8(4) . . ?
N3 C11 C12 121.8(4) . . ?
N3 C11 C10 116.3(3) . . ?
C12 C11 C10 121.9(4) . . ?
C11 N3 C15 118.1(4) . . ?
C11 N3 Lu1 120.1(2) . . ?
C15 N3 Lu1 121.6(3) . . ?
C13 C12 C11 118.9(4) . . ?
C14 C13 C12 119.3(4) . . ?
C13 C14 C15 119.5(5) . . ?
N3 C15 C14 122.5(5) . . ?
N4 O1 Lu1 98.4(2) . . ?
O3 N4 O2 122.5(4) . . ?
O3 N4 O1 121.5(4) . . ?
O2 N4 O1 116.0(3) . . ?
O3 N4 Lu1 175.6(3) . . ?
O2 N4 Lu1 61.0(2) . . ?
O1 N4 Lu1 54.99(18) . . ?
N4 O2 Lu1 92.6(2) . . ?
N5 O4 Lu1 94.1(3) . . ?
O6 N5 O4 122.4(5) . . ?
O6 N5 O5 121.4(5) . . ?
O4 N5 O5 116.2(3) . . ?
O6 N5 Lu1 177.4(4) . . ?
O4 N5 Lu1 59.5(2) . . ?
O5 N5 Lu1 56.80(19) . . ?
N5 O5 Lu1 96.4(2) . . ?
N6 O7 Lu1 138.4(3) . . ?
O9 N6 O8 122.4(4) . . ?
O9 N6 O7 116.8(4) . . ?
O8 N6 O7 120.8(4) . . ?
C16 O10 Lu1 135.9(3) . . ?
O10 C16 C17 114.1(5) . . ?

loop_
_geom_bond_atom_site_label_1
_geom_bond_atom_site_label_2
_geom_bond_distance
_geom_bond_site_symmetry_2
_geom_bond_publ_flag
Lu1 O7 2.279(3) . ?
Lu1 O10 2.297(3) . ?
Lu1 O1 2.346(3) . ?
Lu1 O5 2.382(3) . ?
Lu1 O4 2.444(3) . ?
Lu1 N3 2.444(3) . ?
Lu1 N2 2.455(3) . ?
Lu1 N1 2.477(3) . ?
Lu1 O2 2.482(3) . ?
Lu1 N5 2.829(4) . ?
Lu1 N4 2.834(4) . ?
N1 C1 1.351(5) . ?
N1 C5 1.354(5) . ?
C1 C2 1.387(6) . ?
C2 C3 1.381(7) . ?
C3 C4 1.383(6) . ?
C4 C5 1.398(5) . ?
C5 C6 1.491(5) . ?
C6 N2 1.346(5) . ?
C6 C7 1.398(5) . ?
N2 C10 1.354(5) . ?
C7 C8 1.383(7) . ?
C8 C9 1.374(7) . ?
C9 C10 1.387(6) . ?
C10 C11 1.484(5) . ?
C11 N3 1.353(5) . ?
C11 C12 1.400(5) . ?
N3 C15 1.355(5) . ?
C12 C13 1.391(7) . ?
C13 C14 1.368(8) . ?
C14 C15 1.384(7) . ?
O1 N4 1.284(5) . ?
N4 O3 1.224(5) . ?
N4 O2 1.261(5) . ?
O4 N5 1.260(6) . ?
N5 O6 1.222(5) . ?
N5 O5 1.282(5) . ?
O7 N6 1.270(5) . ?
N6 O9 1.218(5) . ?
N6 O8 1.238(5) . ?
O10 C16 1.512(6) . ?
C16 C17 1.532(10) . ?
